data_4116135
loop_
_publ_author_name
'Brian M. Stoltz'
'Taichi Kano'
'E. J. Corey'

_publ_section_title
;
 Enantioselective Total Synthesis of Nicandrenones
;
_journal_name_full 'Journal of the American Chemical Society'
_journal_page_first 9044
_journal_page_last 9045
_journal_paper_doi 10.1021/ja0024892
_journal_volume 122
_journal_year 2000
_chemical_formula_sum 'C30 H34 O3 Si'
_chemical_formula_weight 470.66
_chemical_melting_point 545(1)
_chemical_name_systematic
;
(2R,4aS,12aR)-8-Allyloxy-2-(dimethyl-phenyl-silanyl)-4a-methyl-2,3,5,6,12,12a-
hexahydro-1H,4aH-chrysene-4,11-dione
;
_space_group_IT_number 56
_symmetry_cell_setting orthorhombic
_symmetry_space_group_name_Hall '-P 2ab 2ac'
_symmetry_space_group_name_H-M 'P c c n'
_atom_sites_solution_hydrogens geom
_atom_sites_solution_primary direct
_atom_sites_solution_secondary difmap
_audit_creation_method SHELXL-97
_cell_angle_alpha 90.00
_cell_angle_beta 90.00
_cell_angle_gamma 90.00
_cell_formula_units_Z 8
_cell_length_a 18.7297(6)
_cell_length_b 37.2711(1)
_cell_length_c 7.3366(3)
_cell_measurement_reflns_used 0
_cell_measurement_temperature 213(2)
_cell_measurement_theta_max 0.00
_cell_measurement_theta_min 0.00
_cell_volume 5121.5(3)
_computing_cell_refinement 'SMART (Bruker, V4.050, 1995)'
_computing_data_collection 'ASTRO (Bruker, V4.050, 1995)'
_computing_data_reduction 'SAINT (Bruker, V5.A06, 1997)'
_computing_molecular_graphics 'SHELXTL (Bruker, 1998, ver 5.10)'
_computing_publication_material 'CIFTAB (Sheldrick, 1993)'
_computing_structure_refinement 'SHELXL-97 (Sheldrick, 1997)'
_computing_structure_solution 'SHELXS-97 (Sheldrick, 1990)'
_diffrn_ambient_temperature 213(2)
_diffrn_measured_fraction_theta_full 0.923
_diffrn_measured_fraction_theta_max 0.923
_diffrn_measurement_method '\w, 0.3 deg'
_diffrn_radiation_monochromator graphite
_diffrn_radiation_source 'fine-focus sealed tube'
_diffrn_radiation_type MoK\a
_diffrn_radiation_wavelength 0.71073
_diffrn_reflns_av_R_equivalents 0.0492
_diffrn_reflns_av_sigmaI/netI 0.0594
_diffrn_reflns_limit_h_max 24
_diffrn_reflns_limit_h_min -21
_diffrn_reflns_limit_k_max 48
_diffrn_reflns_limit_k_min -34
_diffrn_reflns_limit_l_max 8
_diffrn_reflns_limit_l_min -4
_diffrn_reflns_number 14712
_diffrn_reflns_theta_full 28.35
_diffrn_reflns_theta_max 28.35
_diffrn_reflns_theta_min 1.09
_diffrn_standards_decay_% <1
_diffrn_standards_interval_count 0
_diffrn_standards_number 0
_exptl_absorpt_coefficient_mu 0.121
_exptl_absorpt_correction_T_max 0.000000
_exptl_absorpt_correction_T_min 0.000000
_exptl_absorpt_correction_type none
_exptl_crystal_colour clear
_exptl_crystal_density_diffrn 1.221
_exptl_crystal_description prism
_exptl_crystal_F_000 2016
_exptl_crystal_size_max 0.125
_exptl_crystal_size_mid 0.125
_exptl_crystal_size_min 0.075
_refine_diff_density_max 0.646
_refine_diff_density_min -0.410
_refine_diff_density_rms 0.138
_refine_ls_extinction_method none
_refine_ls_goodness_of_fit_ref 1.044
_refine_ls_hydrogen_treatment mixed
_refine_ls_matrix_type full
_refine_ls_number_parameters 307
_refine_ls_number_reflns 5895
_refine_ls_number_restraints 0
_refine_ls_restrained_S_all 1.044
_refine_ls_R_factor_all 0.1119
_refine_ls_R_factor_gt 0.0609
_refine_ls_shift/su_max 0.028
_refine_ls_shift/su_mean 0.001
_refine_ls_structure_factor_coef Fsqd
_refine_ls_weighting_details 'calc w=1/[\s^2^(Fo^2^)+(0.0809P)^2^+1.9695P] where P=(Fo^2^+2Fc^2^)/3'
_refine_ls_weighting_scheme calc
_refine_ls_wR_factor_gt 0.1465
_refine_ls_wR_factor_ref 0.1779
_reflns_number_gt 3717
_reflns_number_total 5895
_reflns_threshold_expression >2sigma(I)
_cod_data_source_file ja0024892.cif
_cod_data_source_block goods
_cod_database_code 4116135

loop_
_symmetry_equiv_pos_as_xyz
'x, y, z'
'-x+1/2, -y+1/2, z'
'-x, y+1/2, -z+1/2'
'x+1/2, -y, -z+1/2'
'-x, -y, -z'
'x-1/2, y-1/2, -z'
'x, -y-1/2, z-1/2'
'-x-1/2, y, z-1/2'

loop_
_atom_site_label
_atom_site_type_symbol
_atom_site_fract_x
_atom_site_fract_y
_atom_site_fract_z
_atom_site_U_iso_or_equiv
_atom_site_adp_type
_atom_site_occupancy
_atom_site_symmetry_multiplicity
_atom_site_calc_flag
_atom_site_refinement_flags
Si1 Si 0.40481(4) 0.150932(19) 0.08750(11) 0.0367(2) Uani 1 1 d .
O1 O 0.33521(11) -0.16302(5) 0.6634(3) 0.0568(6) Uani 1 1 d .
O2 O 0.41289(11) -0.04005(5) 0.0863(3) 0.0455(5) Uani 1 1 d .
O3 O 0.26251(9) 0.05375(5) 0.4350(3) 0.0404(5) Uani 1 1 d .
C1 C 0.3424(3) -0.21770(18) 1.0225(10) 0.159(3) Uani 1 1 d .
H1A H 0.3662 -0.2023 1.1038 0.190 Uiso 1 1 calc R
H1B H 0.3435 -0.2426 1.0414 0.190 Uiso 1 1 calc R
C2 C 0.3099(3) -0.20526(11) 0.8922(7) 0.0917(14) Uani 1 1 d .
H2A H 0.2872 -0.2220 0.8160 0.110 Uiso 1 1 calc R
C3 C 0.30211(19) -0.16764(9) 0.8402(5) 0.0657(10) Uani 1 1 d .
H3A H 0.2514 -0.1612 0.8340 0.079 Uiso 1 1 calc R
H3B H 0.3254 -0.1522 0.9303 0.079 Uiso 1 1 calc R
C4 C 0.34193(14) -0.12853(7) 0.5999(4) 0.0412(7) Uani 1 1 d .
C5 C 0.38247(14) -0.12452(7) 0.4431(4) 0.0398(6) Uani 1 1 d .
H5A H 0.4019 -0.1448 0.3856 0.048 Uiso 1 1 calc R
C6 C 0.39449(12) -0.09087(6) 0.3710(4) 0.0337(6) Uani 1 1 d .
H6A H 0.4221 -0.0886 0.2645 0.040 Uiso 1 1 calc R
C7 C 0.36637(12) -0.06003(6) 0.4533(3) 0.0290(5) Uani 1 1 d .
C8 C 0.38080(11) -0.02276(6) 0.3879(3) 0.0272(5) Uani 1 1 d .
C9 C 0.40441(12) -0.01613(6) 0.1986(3) 0.0293(5) Uani 1 1 d .
C10 C 0.44317(12) 0.04594(6) 0.2950(3) 0.0305(5) Uani 1 1 d .
H10A H 0.4892 0.0358 0.3371 0.037 Uiso 1 1 calc R
C11 C 0.45697(12) 0.08403(6) 0.2263(4) 0.0341(6) Uani 1 1 d .
H11A H 0.4892 0.0830 0.1212 0.041 Uiso 1 1 calc R
H11B H 0.4808 0.0978 0.3224 0.041 Uiso 1 1 calc R
C12 C 0.38822(13) 0.10360(6) 0.1704(4) 0.0342(6) Uani 1 1 d .
H12A H 0.3676 0.0901 0.0667 0.041 Uiso 1 1 calc R
C13 C 0.33314(14) 0.10221(7) 0.3260(4) 0.0410(7) Uani 1 1 d .
H13A H 0.3487 0.1185 0.4231 0.049 Uiso 1 1 calc R
H13B H 0.2873 0.1111 0.2799 0.049 Uiso 1 1 calc R
C14 C 0.32193(13) 0.06544(6) 0.4063(4) 0.0318(6) Uani 1 1 d .
C15 C 0.38977(12) 0.04415(6) 0.4556(3) 0.0305(5) Uani 1 1 d .
C16 C 0.42305(15) 0.06300(7) 0.6246(4) 0.0426(7) Uani 1 1 d .
H16A H 0.3896 0.0621 0.7255 0.064 Uiso 1 1 calc R
H16B H 0.4334 0.0878 0.5951 0.064 Uiso 1 1 calc R
H16C H 0.4669 0.0509 0.6586 0.064 Uiso 1 1 calc R
C17 C 0.37132(12) 0.00552(6) 0.5028(3) 0.0289(5) Uani 1 1 d .
C18 C 0.34244(14) -0.00126(7) 0.6906(4) 0.0359(6) Uani 1 1 d .
H18A H 0.3182 0.0204 0.7342 0.043 Uiso 1 1 calc R
H18B H 0.3822 -0.0063 0.7735 0.043 Uiso 1 1 calc R
C19 C 0.29085(14) -0.03228(7) 0.6948(4) 0.0381(6) Uani 1 1 d .
H19A H 0.2779 -0.0376 0.8213 0.046 Uiso 1 1 calc R
H19B H 0.2472 -0.0258 0.6289 0.046 Uiso 1 1 calc R
C20 C 0.32355(13) -0.06481(7) 0.6090(4) 0.0331(6) Uani 1 1 d .
C21 C 0.31154(14) -0.09862(7) 0.6805(4) 0.0406(6) Uani 1 1 d .
H21A H 0.2826 -0.1013 0.7844 0.049 Uiso 1 1 calc R
C22 C 0.48449(18) 0.15189(8) -0.0637(5) 0.0579(9) Uani 1 1 d .
H22A H 0.4929 0.1763 -0.1047 0.087 Uiso 1 1 calc R
H22B H 0.4763 0.1365 -0.1683 0.087 Uiso 1 1 calc R
H22C H 0.5259 0.1434 0.0031 0.087 Uiso 1 1 calc R
C23 C 0.32516(18) 0.16686(9) -0.0405(5) 0.0655(10) Uani 1 1 d .
H23A H 0.3333 0.1912 -0.0824 0.098 Uiso 1 1 calc R
H23B H 0.2837 0.1664 0.0387 0.098 Uiso 1 1 calc R
H23C H 0.3170 0.1513 -0.1445 0.098 Uiso 1 1 calc R
C24 C 0.41983(14) 0.18139(6) 0.2868(4) 0.0359(6) Uani 1 1 d .
C25 C 0.36353(18) 0.19950(8) 0.3722(5) 0.0533(8) Uani 1 1 d .
H25A H 0.3167 0.1960 0.3298 0.064 Uiso 1 1 calc R
C26 C 0.3750(2) 0.22240(9) 0.5169(5) 0.0693(11) Uani 1 1 d .
H26A H 0.3361 0.2343 0.5713 0.083 Uiso 1 1 calc R
C27 C 0.4424(3) 0.22796(9) 0.5815(5) 0.0729(12) Uani 1 1 d .
H27A H 0.4502 0.2437 0.6798 0.088 Uiso 1 1 calc R
C28 C 0.4990(2) 0.21038(9) 0.5016(5) 0.0670(10) Uani 1 1 d .
H28A H 0.5456 0.2140 0.5459 0.080 Uiso 1 1 calc R
C29 C 0.48779(16) 0.18740(7) 0.3570(4) 0.0464(7) Uani 1 1 d .
H29A H 0.5270 0.1755 0.3047 0.056 Uiso 1 1 calc R
C30 C 0.41520(13) 0.02218(6) 0.1415(4) 0.0327(6) Uani 1 1 d .
H30A H 0.3697 0.0319 0.0981 0.039 Uiso 1 1 calc R
H30B H 0.4490 0.0229 0.0397 0.039 Uiso 1 1 calc R

loop_
_atom_site_aniso_label
_atom_site_aniso_U_11
_atom_site_aniso_U_22
_atom_site_aniso_U_33
_atom_site_aniso_U_23
_atom_site_aniso_U_13
_atom_site_aniso_U_12
Si1 0.0404(4) 0.0327(4) 0.0369(5) 0.0009(3) -0.0021(3) -0.0021(3)
O1 0.0578(13) 0.0403(11) 0.0724(16) 0.0171(11) 0.0223(11) 0.0010(9)
O2 0.0725(14) 0.0358(10) 0.0282(11) -0.0044(8) 0.0092(9) 0.0036(9)
O3 0.0284(9) 0.0450(10) 0.0476(12) 0.0003(9) 0.0015(8) -0.0013(7)
C1 0.127(5) 0.146(5) 0.203(8) 0.100(5) 0.019(5) 0.026(4)
C2 0.110(4) 0.066(3) 0.099(4) 0.031(3) 0.016(3) -0.008(2)
C3 0.066(2) 0.0531(19) 0.078(3) 0.0208(18) 0.0264(19) 0.0022(15)
C4 0.0363(13) 0.0382(14) 0.0491(19) 0.0086(13) 0.0031(13) -0.0001(11)
C5 0.0353(13) 0.0327(13) 0.0514(18) -0.0017(12) 0.0055(12) 0.0025(10)
C6 0.0294(12) 0.0355(13) 0.0363(16) -0.0008(11) 0.0030(11) -0.0006(10)
C7 0.0246(11) 0.0332(12) 0.0291(14) -0.0015(10) -0.0028(10) 0.0008(9)
C8 0.0233(10) 0.0326(12) 0.0256(14) -0.0002(10) -0.0009(9) 0.0027(9)
C9 0.0283(11) 0.0332(12) 0.0264(14) -0.0017(10) -0.0025(10) 0.0028(9)
C10 0.0250(11) 0.0344(13) 0.0320(15) -0.0006(11) 0.0015(10) 0.0010(9)
C11 0.0299(12) 0.0359(13) 0.0365(16) -0.0011(11) 0.0023(11) -0.0032(10)
C12 0.0340(13) 0.0322(12) 0.0365(16) -0.0025(11) -0.0015(11) -0.0015(10)
C13 0.0349(13) 0.0335(13) 0.0547(19) 0.0016(13) 0.0049(12) 0.0054(10)
C14 0.0311(12) 0.0346(13) 0.0297(15) -0.0064(11) 0.0026(10) -0.0001(10)
C15 0.0284(12) 0.0355(13) 0.0274(14) -0.0045(10) -0.0019(10) 0.0008(9)
C16 0.0461(15) 0.0482(16) 0.0336(16) -0.0085(13) -0.0072(12) -0.0082(12)
C17 0.0255(11) 0.0366(13) 0.0246(14) 0.0014(10) -0.0020(9) 0.0020(9)
C18 0.0432(14) 0.0380(14) 0.0266(15) -0.0026(11) 0.0030(11) 0.0040(11)
C19 0.0380(13) 0.0435(14) 0.0327(16) 0.0010(12) 0.0114(11) 0.0044(11)
C20 0.0302(12) 0.0408(14) 0.0284(15) 0.0012(11) 0.0012(10) 0.0013(10)
C21 0.0357(13) 0.0463(15) 0.0397(17) 0.0079(13) 0.0086(12) 0.0009(11)
C22 0.072(2) 0.0493(18) 0.052(2) -0.0014(15) 0.0212(17) -0.0067(15)
C23 0.067(2) 0.056(2) 0.074(3) 0.0182(18) -0.0278(19) -0.0053(16)
C24 0.0455(14) 0.0248(12) 0.0373(16) 0.0037(11) 0.0036(12) -0.0024(10)
C25 0.0598(19) 0.0411(16) 0.059(2) -0.0014(15) 0.0182(16) -0.0009(13)
C26 0.105(3) 0.0449(18) 0.058(2) -0.0056(17) 0.029(2) 0.0126(19)
C27 0.137(4) 0.0379(18) 0.044(2) -0.0064(15) -0.010(2) -0.002(2)
C28 0.092(3) 0.0485(19) 0.060(2) -0.0029(17) -0.030(2) -0.0052(18)
C29 0.0553(17) 0.0381(15) 0.0457(19) 0.0002(13) -0.0083(14) 0.0007(12)
C30 0.0381(13) 0.0352(13) 0.0248(14) -0.0017(10) 0.0053(10) 0.0022(10)

loop_
_atom_type_symbol
_atom_type_description
_atom_type_scat_dispersion_real
_atom_type_scat_dispersion_imag
_atom_type_scat_source
C C 0.0033 0.0016 'International Tables Vol C Tables 4.2.6.8 and 6.1.1.4'
H H 0.0000 0.0000 'International Tables Vol C Tables 4.2.6.8 and 6.1.1.4'
O O 0.0106 0.0060 'International Tables Vol C Tables 4.2.6.8 and 6.1.1.4'
Si Si 0.0817 0.0704 'International Tables Vol C Tables 4.2.6.8 and 6.1.1.4'

loop_
_geom_angle_atom_site_label_1
_geom_angle_atom_site_label_2
_geom_angle_atom_site_label_3
_geom_angle
C22 Si1 C23 109.66(17)
C22 Si1 C24 109.48(13)
C23 Si1 C24 108.73(15)
C22 Si1 C12 109.96(13)
C23 Si1 C12 109.16(13)
C24 Si1 C12 109.83(12)
C4 O1 C3 117.0(2)
C1 C2 C3 128.1(6)
O1 C3 C2 107.8(3)
O1 C4 C5 115.6(2)
O1 C4 C21 124.8(3)
C5 C4 C21 119.5(2)
C6 C5 C4 120.4(2)
C5 C6 C7 121.3(2)
C6 C7 C20 117.4(2)
C6 C7 C8 123.8(2)
C20 C7 C8 118.8(2)
C17 C8 C9 119.4(2)
C17 C8 C7 119.8(2)
C9 C8 C7 120.7(2)
O2 C9 C8 123.3(2)
O2 C9 C30 119.2(2)
C8 C9 C30 117.4(2)
C30 C10 C11 110.7(2)
C30 C10 C15 108.36(19)
C11 C10 C15 113.6(2)
C10 C11 C12 112.79(19)
C11 C12 C13 110.4(2)
C11 C12 Si1 113.02(17)
C13 C12 Si1 112.32(17)
C14 C13 C12 114.5(2)
O3 C14 C13 121.5(2)
O3 C14 C15 122.0(2)
C13 C14 C15 116.4(2)
C17 C15 C14 110.71(19)
C17 C15 C10 111.18(19)
C14 C15 C10 109.4(2)
C17 C15 C16 109.7(2)
C14 C15 C16 106.5(2)
C10 C15 C16 109.2(2)
C8 C17 C18 119.0(2)
C8 C17 C15 124.2(2)
C18 C17 C15 116.8(2)
C17 C18 C19 112.3(2)
C20 C19 C18 110.5(2)
C21 C20 C7 121.1(2)
C21 C20 C19 120.8(2)
C7 C20 C19 118.1(2)
C20 C21 C4 120.3(2)
C29 C24 C25 116.5(3)
C29 C24 Si1 121.6(2)
C25 C24 Si1 121.9(2)
C26 C25 C24 121.7(3)
C27 C26 C25 120.3(3)
C26 C27 C28 119.5(3)
C27 C28 C29 120.4(3)
C28 C29 C24 121.6(3)
C9 C30 C10 113.1(2)

loop_
_geom_bond_atom_site_label_1
_geom_bond_atom_site_label_2
_geom_bond_distance
Si1 C22 1.860(3)
Si1 C23 1.860(3)
Si1 C24 1.872(3)
Si1 C12 1.892(2)
O1 C4 1.373(3)
O1 C3 1.448(4)
O2 C9 1.224(3)
O3 C14 1.214(3)
C1 C2 1.224(7)
C2 C3 1.461(5)
C4 C5 1.386(4)
C4 C21 1.385(4)
C5 C6 1.380(3)
C6 C7 1.401(3)
C7 C20 1.407(3)
C7 C8 1.494(3)
C8 C17 1.361(3)
C8 C9 1.479(3)
C9 C30 1.502(3)
C10 C30 1.525(3)
C10 C11 1.529(3)
C10 C15 1.547(3)
C11 C12 1.536(3)
C12 C13 1.540(4)
C13 C14 1.506(4)
C14 C15 1.541(3)
C15 C17 1.521(3)
C15 C16 1.556(3)
C17 C18 1.501(4)
C18 C19 1.507(4)
C19 C20 1.497(3)
C20 C21 1.383(4)
C24 C29 1.392(4)
C24 C25 1.400(4)
C25 C26 1.379(5)
C26 C27 1.366(6)
C27 C28 1.377(5)
C28 C29 1.379(4)

loop_
_geom_torsion_atom_site_label_1
_geom_torsion_atom_site_label_2
_geom_torsion_atom_site_label_3
_geom_torsion_atom_site_label_4
_geom_torsion
C4 O1 C3 C2 -171.8(3)
C1 C2 C3 O1 117.3(6)
C3 O1 C4 C5 171.4(3)
C3 O1 C4 C21 -8.7(4)
O1 C4 C5 C6 -178.0(2)
C21 C4 C5 C6 2.1(4)
C4 C5 C6 C7 0.0(4)
C5 C6 C7 C20 -2.0(4)
C5 C6 C7 C8 176.5(2)
C6 C7 C8 C17 -159.3(2)
C20 C7 C8 C17 19.1(3)
C6 C7 C8 C9 21.5(3)
C20 C7 C8 C9 -160.1(2)
C17 C8 C9 O2 -178.7(2)
C7 C8 C9 O2 0.5(3)
C17 C8 C9 C30 -1.4(3)
C7 C8 C9 C30 177.8(2)
C30 C10 C11 C12 66.3(3)
C15 C10 C11 C12 -55.9(3)
C10 C11 C12 C13 52.7(3)
C10 C11 C12 Si1 179.39(18)
C22 Si1 C12 C11 42.5(2)
C23 Si1 C12 C11 162.8(2)
C24 Si1 C12 C11 -78.1(2)
C22 Si1 C12 C13 168.1(2)
C23 Si1 C12 C13 -71.5(2)
C24 Si1 C12 C13 47.6(2)
C11 C12 C13 C14 -48.7(3)
Si1 C12 C13 C14 -175.75(19)
C12 C13 C14 O3 -133.9(3)
C12 C13 C14 C15 48.0(3)
O3 C14 C15 C17 12.0(3)
C13 C14 C15 C17 -169.9(2)
O3 C14 C15 C10 134.9(2)
C13 C14 C15 C10 -47.1(3)
O3 C14 C15 C16 -107.2(3)
C13 C14 C15 C16 70.9(3)
C30 C10 C15 C17 49.6(3)
C11 C10 C15 C17 173.12(19)
C30 C10 C15 C14 -73.0(2)
C11 C10 C15 C14 50.5(3)
C30 C10 C15 C16 170.8(2)
C11 C10 C15 C16 -65.7(3)
C9 C8 C17 C18 175.8(2)
C7 C8 C17 C18 -3.4(3)
C9 C8 C17 C15 -5.7(3)
C7 C8 C17 C15 175.1(2)
C14 C15 C17 C8 102.1(3)
C10 C15 C17 C8 -19.7(3)
C16 C15 C17 C8 -140.6(2)
C14 C15 C17 C18 -79.3(3)
C10 C15 C17 C18 158.8(2)
C16 C15 C17 C18 38.0(3)
C8 C17 C18 C19 -32.7(3)
C15 C17 C18 C19 148.7(2)
C17 C18 C19 C20 52.4(3)
C6 C7 C20 C21 1.8(4)
C8 C7 C20 C21 -176.7(2)
C6 C7 C20 C19 -177.8(2)
C8 C7 C20 C19 3.7(3)
C18 C19 C20 C21 141.7(3)
C18 C19 C20 C7 -38.7(3)
C7 C20 C21 C4 0.3(4)
C19 C20 C21 C4 179.9(3)
O1 C4 C21 C20 177.8(3)
C5 C4 C21 C20 -2.3(4)
C22 Si1 C24 C29 -30.6(3)
C23 Si1 C24 C29 -150.4(2)
C12 Si1 C24 C29 90.2(2)
C22 Si1 C24 C25 149.0(2)
C23 Si1 C24 C25 29.2(3)
C12 Si1 C24 C25 -90.2(2)
C29 C24 C25 C26 0.8(4)
Si1 C24 C25 C26 -178.8(2)
C24 C25 C26 C27 -0.2(5)
C25 C26 C27 C28 -0.3(5)
C26 C27 C28 C29 0.2(5)
C27 C28 C29 C24 0.4(5)
C25 C24 C29 C28 -0.9(4)
Si1 C24 C29 C28 178.7(2)
O2 C9 C30 C10 -148.3(2)
C8 C9 C30 C10 34.2(3)
C11 C10 C30 C9 176.88(19)
C15 C10 C30 C9 -57.9(3)
